data_2213505
loop_
_publ_author_name
'Farrugia, Louis J.'
'Hartley, Richard C.'
'Main, Calver A.'
'Rahman, Shahzad S.'

_publ_section_title
;
 5-Bromoanthranil
;
_journal_coeditor_code PR2002
_journal_issue 5
_journal_name_full 'Acta Crystallographica Section E'
_journal_page_first o2540
_journal_page_last o2541
_journal_paper_doi 10.1107/S1600536807017278
_journal_volume 63
_journal_year 2007
_chemical_formula_iupac 'C7 H4 Br1 N1 O1'
_chemical_formula_moiety 'C7 H4 Br1 N1 O1'
_chemical_formula_sum 'C7 H4 Br N O'
_chemical_formula_weight 198.02
_chemical_name_systematic
;
5-Bromoanthranil
;
_space_group_crystal_system monoclinic
_space_group_name_Hall 'P 2yb'
_space_group_name_H-M_alt 'P 1 21 1'
_atom_sites_solution_hydrogens geom
_atom_sites_solution_primary direct
_atom_sites_solution_secondary difmap
_cell_angle_alpha 90
_cell_angle_beta 97.948(4)
_cell_angle_gamma 90
_cell_formula_units_Z 2
_cell_length_a 3.8265(2)
_cell_length_b 9.6148(6)
_cell_length_c 8.9964(5)
_cell_measurement_reflns_used 759
_cell_measurement_temperature 100(2)
_cell_measurement_theta_max 26.991
_cell_measurement_theta_min 2
_cell_volume 327.81(3)
_computing_cell_refinement 'SCALEPACK (Otwinowski & Minor, 1997)'
_computing_data_collection 'COLLECT (Nonius, 2004)'
_computing_data_reduction 'SCALEPACK and DENZO (Otwinowski & Minor, 1997)'
_computing_molecular_graphics 'ORTEP-3 for Windows (Farrugia, 1997)'
_computing_publication_material 'WinGX (Farrugia, 1999)'
_computing_structure_refinement 'SHELXL97 (Sheldrick, 1997)'
_computing_structure_solution 'SHELXS97 (Sheldrick, 1997)'
_diffrn_ambient_temperature 100(2)
_diffrn_detector_area_resol_mean 9
_diffrn_measured_fraction_theta_full 0.99
_diffrn_measured_fraction_theta_max 0.99
_diffrn_measurement_device '95mm CCD camera on \k-goniostat'
_diffrn_measurement_device_type 'Enraf--Nonius KappaCCD'
_diffrn_measurement_method 'CCD rotation images, thick slices'
_diffrn_radiation_monochromator graphite
_diffrn_radiation_type MoK\a
_diffrn_radiation_wavelength 0.71073
_diffrn_reflns_av_R_equivalents 0.0325
_diffrn_reflns_limit_h_max 4
_diffrn_reflns_limit_h_min -4
_diffrn_reflns_limit_k_max 12
_diffrn_reflns_limit_k_min -12
_diffrn_reflns_limit_l_max 11
_diffrn_reflns_limit_l_min -11
_diffrn_reflns_number 4797
_diffrn_reflns_reduction_process
;
Scaled and merged with SORTAV
R.H. Blessing, (1987) Cryst. Rev. 1, 3-58
R.H. Blessing, (1989) J. Appl. Cryst. 22, 396-397
;
_diffrn_reflns_theta_full 27.17
_diffrn_reflns_theta_max 27.17
_diffrn_reflns_theta_min 2.29
_exptl_absorpt_coefficient_mu 6.184
_exptl_absorpt_correction_T_max 0.734
_exptl_absorpt_correction_T_min 0.335
_exptl_absorpt_correction_type multi-scan
_exptl_absorpt_process_details '(SADABS; Sheldrick, 2004; Blessing, 1995)'
_exptl_crystal_colour colourless
_exptl_crystal_density_diffrn 2.006
_exptl_crystal_density_method 'not measured'
_exptl_crystal_description needle
_exptl_crystal_F_000 192
_exptl_crystal_size_max 0.5
_exptl_crystal_size_mid 0.05
_exptl_crystal_size_min 0.05
_refine_diff_density_max 0.715
_refine_diff_density_min -0.539
_refine_ls_abs_structure_details 'Flack (1983)'
_refine_ls_abs_structure_Flack 0.43(3)
_refine_ls_extinction_method none
_refine_ls_goodness_of_fit_ref 1.179
_refine_ls_hydrogen_treatment mixed
_refine_ls_matrix_type full
_refine_ls_number_parameters 96
_refine_ls_number_reflns 1428
_refine_ls_number_restraints 1
_refine_ls_restrained_S_all 1.178
_refine_ls_R_factor_all 0.0319
_refine_ls_R_factor_gt 0.0271
_refine_ls_shift/su_max 0
_refine_ls_shift/su_mean 0
_refine_ls_structure_factor_coef Fsqd
_refine_ls_weighting_details 'calc w=1/[\s^2^(Fo^2^)+(0.0267P)^2^+0.9024P] where P=(Fo^2^+2Fc^2^)/3'
_refine_ls_weighting_scheme calc
_refine_ls_wR_factor_gt 0.0611
_refine_ls_wR_factor_ref 0.0772
_reflns_number_gt 1341
_reflns_number_total 1428
_reflns_threshold_expression I>2\s(I)
_cod_data_source_file pr2002.cif
_cod_data_source_block I
_cod_database_code 2213505
_cod_database_fobs_code 2213505

loop_
_atom_site_type_symbol
_atom_site_label
_atom_site_fract_x
_atom_site_fract_y
_atom_site_fract_z
_atom_site_U_iso_or_equiv
_atom_site_adp_type
_atom_site_calc_flag
_atom_site_refinement_flags
_atom_site_occupancy
Br Br1 -0.44854(8) 0.49338(13) -0.13265(3) 0.01714(11) Uani d . 1
O O1 0.3479(8) 0.3514(3) 0.5159(3) 0.0217(7) Uani d . 1
N N1 0.3408(8) 0.4967(9) 0.4895(3) 0.0190(6) Uani d . 1
C C10 -0.2150(8) 0.4917(11) 0.0681(3) 0.0142(6) Uani d . 1
C C11 -0.111(2) 0.6253(8) 0.1338(7) 0.0157(16) Uani d . 1
H H11 -0.1759 0.7080 0.0790 0.019 Uiso calc R 1
C C12 0.078(2) 0.6341(7) 0.2730(9) 0.0174(13) Uani d . 1
H H12 0.1539 0.7211 0.3159 0.021 Uiso calc R 1
C C13 0.1594(10) 0.5045(12) 0.3530(4) 0.0204(11) Uani d . 1
C C14 0.0442(19) 0.3776(6) 0.2887(8) 0.0154(15) Uani d . 1
C C15 -0.147(2) 0.3704(8) 0.1408(8) 0.0164(15) Uani d . 1
H H15 -0.2228 0.2841 0.0960 0.020 Uiso calc R 1
C C16 0.1740(13) 0.2835(5) 0.3965(5) 0.0209(9) Uani d . 1
H H16 0.151(12) 0.182(5) 0.405(5) 0.017(12) Uiso d . 1

loop_
_atom_site_aniso_label
_atom_site_aniso_U_11
_atom_site_aniso_U_22
_atom_site_aniso_U_33
_atom_site_aniso_U_12
_atom_site_aniso_U_13
_atom_site_aniso_U_23
Br1 0.01588(17) 0.02112(17) 0.01345(15) 0.0000(4) -0.00143(11) -0.0004(5)
O1 0.0267(18) 0.0208(15) 0.0169(15) 0.0012(13) 0.0003(13) 0.0036(12)
N1 0.0227(15) 0.0163(14) 0.0173(13) 0.001(4) -0.0002(10) 0.002(4)
C10 0.0104(14) 0.0185(15) 0.0138(14) -0.003(4) 0.0017(11) -0.007(5)
C11 0.017(3) 0.010(3) 0.020(3) 0.001(2) 0.001(3) -0.001(2)
C12 0.015(3) 0.014(2) 0.024(3) 0.001(2) 0.006(2) -0.003(2)
C13 0.0170(17) 0.031(3) 0.0138(15) -0.001(3) 0.0052(13) -0.006(3)
C14 0.011(3) 0.022(3) 0.012(3) 0.000(2) 0.000(2) 0.004(2)
C15 0.018(3) 0.019(4) 0.012(3) -0.003(3) 0.002(2) -0.004(2)
C16 0.028(3) 0.019(2) 0.016(2) 0.0030(18) 0.0042(18) 0.0007(16)

loop_
_atom_type_symbol
_atom_type_description
_atom_type_scat_dispersion_real
_atom_type_scat_dispersion_imag
_atom_type_scat_source
Br Br -0.2901 2.4595 'International Tables Vol C Tables 4.2.6.8 and 6.1.1.4'
O O 0.0106 0.006 'International Tables Vol C Tables 4.2.6.8 and 6.1.1.4'
N N 0.0061 0.0033 'International Tables Vol C Tables 4.2.6.8 and 6.1.1.4'
C C 0.0033 0.0016 'International Tables Vol C Tables 4.2.6.8 and 6.1.1.4'
H H 0 0 'International Tables Vol C Tables 4.2.6.8 and 6.1.1.4'

loop_
_geom_angle_atom_site_label_1
_geom_angle_atom_site_label_2
_geom_angle_atom_site_label_3
_geom_angle
C16 O1 N1 110.3(3)
C13 N1 O1 101.9(7)
C15 C10 C11 123.2(3)
C15 C10 Br1 120.2(6)
C11 C10 Br1 116.6(6)
C12 C11 C10 120.8(7)
C12 C11 H11 119.6
C10 C11 H11 119.6
C11 C12 C13 117.0(7)
C11 C12 H12 121.5
C13 C12 H12 121.5
N1 C13 C14 115.5(9)
N1 C13 C12 123.8(9)
C14 C13 C12 120.8(3)
C16 C14 C13 102.8(6)
C16 C14 C15 135.8(7)
C13 C14 C15 121.4(7)
C10 C15 C14 116.8(7)
C10 C15 H15 121.6
C14 C15 H15 121.6
O1 C16 C14 109.5(4)
O1 C16 H16 117(3)
C14 C16 H16 133(3)

loop_
_geom_bond_atom_site_label_1
_geom_bond_atom_site_label_2
_geom_bond_distance
Br1 C10 1.901(3)
O1 C16 1.351(6)
O1 N1 1.417(9)
N1 C13 1.326(5)
C10 C15 1.345(12)
C10 C11 1.447(12)
C11 C12 1.360(10)
C11 H11 0.9500
C12 C13 1.451(13)
C12 H12 0.9500
C13 C14 1.395(13)
C14 C16 1.368(8)
C14 C15 1.429(10)
C15 H15 0.9500
C16 H16 0.98(5)

loop_
_geom_hbond_atom_site_label_D
_geom_hbond_atom_site_label_H
_geom_hbond_atom_site_label_A
_geom_hbond_site_symmetry_A
_geom_hbond_distance_DH
_geom_hbond_distance_HA
_geom_hbond_distance_DA
_geom_hbond_angle_DHA
C11 H11 Br1 2_455 0.95 3.17 3.919(8) 138
C12 H12 Br1 2 0.95 3.37 4.004(7) 126
C12 H12 O1 2_656 0.95 2.59 3.412(8) 145
C15 H15 Br1 2_445 0.95 3.10 3.938(8) 148
C16 H16 N1 2_546 0.98(5) 2.85(5) 3.618(8) 136(3)
C16 H16 N1 2_646 0.98(5) 2.71(5) 3.402(8) 128(4)
